data_7206819
loop_
_publ_author_name
'Xiong, Shunshun'
'Li, Shujuan'
'Wang, Sujing'
'Wang, Zhiyong'

_publ_section_title
;
 Multi-functional metal--organic frameworks based on H4mdip: Crystal
 structure, photoluminescence, selective ion-exchange and catalysis
;
_journal_issue 24
_journal_name_full CrystEngComm
_journal_page_first 7236
_journal_paper_doi 10.1039/c1ce05751k
_journal_volume 13
_journal_year 2011
_chemical_formula_sum 'C69 H51 Co4 N7 O18'
_chemical_formula_weight 1501.89
_chemical_name_systematic
;
?
;
_space_group_IT_number 145
_symmetry_cell_setting trigonal
_symmetry_space_group_name_Hall 'P 32'
_symmetry_space_group_name_H-M 'P 32'
_atom_sites_solution_hydrogens geom
_atom_sites_solution_primary direct
_atom_sites_solution_secondary difmap
_audit_creation_method SHELXL-97
_cell_angle_alpha 90.00
_cell_angle_beta 90.00
_cell_angle_gamma 120.00
_cell_formula_units_Z 3
_cell_length_a 19.8876(4)
_cell_length_b 19.8876(4)
_cell_length_c 19.1704(6)
_cell_measurement_temperature 293(2)
_cell_volume 6566.4(3)
_computing_structure_refinement 'SHELXL-97 (Sheldrick, 1997)'
_diffrn_ambient_temperature 293(2)
_diffrn_measured_fraction_theta_full 0.998
_diffrn_measured_fraction_theta_max 0.998
_diffrn_radiation_monochromator graphite
_diffrn_radiation_source 'fine-focus sealed tube'
_diffrn_radiation_type MoK\a
_diffrn_radiation_wavelength 0.71073
_diffrn_reflns_av_R_equivalents 0.0267
_diffrn_reflns_av_sigmaI/netI 0.0710
_diffrn_reflns_limit_h_max 22
_diffrn_reflns_limit_h_min -20
_diffrn_reflns_limit_k_max 19
_diffrn_reflns_limit_k_min -22
_diffrn_reflns_limit_l_max 21
_diffrn_reflns_limit_l_min -20
_diffrn_reflns_number 19457
_diffrn_reflns_theta_full 23.26
_diffrn_reflns_theta_max 23.26
_diffrn_reflns_theta_min 3.13
_exptl_absorpt_coefficient_mu 0.804
_exptl_absorpt_correction_T_max 0.7831
_exptl_absorpt_correction_T_min 0.7608
_exptl_absorpt_correction_type multi-scan
_exptl_crystal_colour red
_exptl_crystal_density_diffrn 1.139
_exptl_crystal_density_method 'not measured'
_exptl_crystal_description block
_exptl_crystal_F_000 2298
_exptl_crystal_size_max 0.36
_exptl_crystal_size_mid 0.34
_exptl_crystal_size_min 0.32
_platon_squeeze_details
;
;
_refine_diff_density_max 0.910
_refine_diff_density_min -0.740
_refine_diff_density_rms 0.134
_refine_ls_abs_structure_details 'Flack H D (1983), Acta Cryst. A39, 876-881'
_refine_ls_abs_structure_Flack 0.07(2)
_refine_ls_extinction_method none
_refine_ls_goodness_of_fit_ref 1.050
_refine_ls_hydrogen_treatment constr
_refine_ls_matrix_type full
_refine_ls_number_parameters 859
_refine_ls_number_reflns 11628
_refine_ls_number_restraints 653
_refine_ls_restrained_S_all 1.026
_refine_ls_R_factor_all 0.0883
_refine_ls_R_factor_gt 0.0732
_refine_ls_shift/su_max 0.000
_refine_ls_shift/su_mean 0.000
_refine_ls_structure_factor_coef Fsqd
_refine_ls_weighting_details 'calc w=1/[\s^2^(Fo^2^)+(0.1507P)^2^+0.0000P] where P=(Fo^2^+2Fc^2^)/3'
_refine_ls_weighting_scheme calc
_refine_ls_wR_factor_gt 0.2113
_refine_ls_wR_factor_ref 0.2179
_reflns_number_gt 9029
_reflns_number_total 11628
_reflns_threshold_expression >2sigma(I)
_cod_data_source_file c1ce05751k.txt
_cod_data_source_block x0477-1
_cod_original_sg_symbol_H-M P32
_cod_database_code 7206819

loop_
_symmetry_equiv_pos_as_xyz
'x, y, z'
'-y, x-y, z+2/3'
'-x+y, -x, z+1/3'

loop_
_atom_site_label
_atom_site_type_symbol
_atom_site_fract_x
_atom_site_fract_y
_atom_site_fract_z
_atom_site_U_iso_or_equiv
_atom_site_adp_type
_atom_site_occupancy
_atom_site_symmetry_multiplicity
_atom_site_calc_flag
_atom_site_refinement_flags
Co2 Co 0.43357(6) 0.53459(7) 0.32995(6) 0.0315(3) Uani 1 1 d .
Co4 Co -0.10240(6) 0.46324(6) 0.25528(7) 0.0322(3) Uani 1 1 d .
Co3 Co 0.07897(6) 0.56193(6) 0.15883(6) 0.0319(3) Uani 1 1 d .
Co1 Co 0.51805(6) 0.43846(6) 0.42488(6) 0.0310(3) Uani 1 1 d .
O12 O 0.1010(3) 0.5229(4) 0.2507(4) 0.0459(17) Uani 1 1 d .
O10 O 0.3206(3) 0.5046(4) 0.3564(4) 0.0454(17) Uani 1 1 d .
O14 O 0.0200(3) 0.4558(4) 0.6340(4) 0.0477(18) Uani 1 1 d .
O1 O 0.4166(3) 0.4292(3) 0.3767(3) 0.0324(14) Uani 1 1 d .
O18 O -0.0128(3) 0.5698(3) 0.2116(3) 0.0356(15) Uani 1 1 d .
O16 O -0.2944(4) 0.1157(4) 0.4865(4) 0.0491(18) Uani 1 1 d .
O7 O 0.5922(4) 0.4782(4) 0.8260(4) 0.0423(16) Uani 1 1 d .
O17 O -0.3214(3) 0.1860(3) 0.5599(3) 0.0414(16) Uani 1 1 d .
O9 O 0.9103(4) 0.6144(4) 0.6598(4) 0.054(2) Uani 1 1 d .
O5 O 0.6133(4) 0.9094(4) 0.5927(4) 0.055(2) Uani 1 1 d .
O15 O -0.1023(3) 0.4202(3) 0.6678(3) 0.0395(16) Uani 1 1 d .
O8 O 0.8525(4) 0.5311(4) 0.7473(4) 0.053(2) Uani 1 1 d .
O11 O 0.2942(4) 0.4095(4) 0.4328(4) 0.0496(18) Uani 1 1 d .
C11 C 0.0842(5) 0.4314(5) 0.3363(5) 0.033(2) Uani 1 1 d U
C8 C 0.7285(5) 0.5612(5) 0.7475(5) 0.038(2) Uani 1 1 d U
H8 H 0.7240 0.5211 0.7757 0.046 Uiso 1 1 calc R
C9 C 0.1897(5) 0.4213(5) 0.3884(5) 0.032(2) Uani 1 1 d U
O3 O 0.4753(4) 0.5910(3) 0.4243(4) 0.0439(17) Uani 1 1 d .
C10 C 0.1629(5) 0.4566(5) 0.3441(5) 0.032(2) Uani 1 1 d U
H10 H 0.1986 0.4991 0.3182 0.038 Uiso 1 1 calc R
O4 O 0.5266(4) 0.8483(4) 0.5111(4) 0.052(2) Uani 1 1 d .
C6 C 0.7997(5) 0.6621(5) 0.6656(5) 0.035(2) Uani 1 1 d U
H6 H 0.8439 0.6894 0.6383 0.042 Uiso 1 1 calc R
C17 C -0.1645(6) 0.2955(5) 0.5770(5) 0.040(2) Uani 1 1 d U
H17 H -0.1989 0.3033 0.6038 0.048 Uiso 1 1 calc R
C5 C 0.7436(5) 0.6826(5) 0.6631(5) 0.036(2) Uani 1 1 d U
C16 C -0.0844(5) 0.3459(5) 0.5817(5) 0.031(2) Uani 1 1 d U
C7 C 0.7933(5) 0.6017(5) 0.7076(6) 0.040(2) Uani 1 1 d U
C15 C -0.0592(6) 0.2704(5) 0.5000(6) 0.043(3) Uani 1 1 d U
C4 C 0.6606(6) 0.7986(5) 0.5875(5) 0.039(2) Uani 1 1 d U
H4 H 0.6883 0.8426 0.6149 0.047 Uiso 1 1 calc R
C2 C 0.5744(5) 0.6648(5) 0.5088(5) 0.037(2) Uani 1 1 d U
C13 C 0.0574(5) 0.3288(5) 0.4202(5) 0.036(2) Uani 1 1 d U
C12 C 0.0319(5) 0.3651(5) 0.3756(5) 0.039(2) Uani 1 1 d U
H12 H -0.0212 0.3458 0.3709 0.047 Uiso 1 1 calc R
C18 C -0.1920(5) 0.2312(5) 0.5291(5) 0.034(2) Uani 1 1 d U
C14 C 0.1390(5) 0.3585(5) 0.4262(5) 0.034(2) Uani 1 1 d U
H14 H 0.1575 0.3347 0.4561 0.041 Uiso 1 1 calc R
O13 O -0.0195(3) 0.4352(4) 0.2862(4) 0.0485(18) Uani 1 1 d .
C3 C 0.5988(5) 0.7897(5) 0.5501(5) 0.034(2) Uani 1 1 d U
O6 O 0.5456(4) 0.5509(4) 0.7864(4) 0.055(2) Uani 1 1 d .
N5 N 0.1733(5) 0.5635(5) 0.1032(4) 0.0432(19) Uani 1 1 d DU
C041 C -0.0333(5) 0.3325(5) 0.5446(5) 0.036(2) Uani 1 1 d U
H041 H 0.0198 0.3661 0.5497 0.044 Uiso 1 1 calc R
C042 C 0.6693(5) 0.5783(5) 0.7470(5) 0.035(2) Uani 1 1 d U
C043 C 0.5536(6) 0.7231(5) 0.5100(6) 0.047(3) Uani 1 1 d U
H043 H 0.5111 0.7174 0.4849 0.057 Uiso 1 1 calc R
C044 C 0.7525(6) 0.7526(6) 0.6241(6) 0.047(3) Uani 1 1 d U
H04A H 0.7668 0.7944 0.6574 0.057 Uiso 1 1 calc R
H04B H 0.7951 0.7693 0.5915 0.057 Uiso 1 1 calc R
C045 C 0.6387(5) 0.6758(5) 0.5460(5) 0.033(2) Uani 1 1 d U
H045 H 0.6524 0.6374 0.5446 0.040 Uiso 1 1 calc R
C046 C 0.6833(6) 0.7414(6) 0.5851(5) 0.043(2) Uani 1 1 d U
N4 N -0.1926(5) 0.3494(5) 0.2963(5) 0.053(2) Uani 1 1 d U
O2 O 0.5474(4) 0.5419(4) 0.4685(4) 0.054(2) Uani 1 1 d .
C049 C -0.1375(5) 0.2209(5) 0.4892(5) 0.039(2) Uani 1 1 d U
H049 H -0.1545 0.1814 0.4563 0.047 Uiso 1 1 calc R
N2 N 0.6056(6) 0.4323(6) 0.4857(5) 0.072(2) Uani 1 1 d DU
C051 C 0.6788(5) 0.6394(5) 0.7052(5) 0.034(2) Uani 1 1 d U
H051 H 0.6398 0.6522 0.7052 0.041 Uiso 1 1 calc R
C052 C -0.2763(5) 0.1745(5) 0.5254(5) 0.034(2) Uani 1 1 d U
C053 C 0.5774(5) 0.8543(5) 0.5516(5) 0.034(2) Uani 1 1 d U
C054 C -0.0008(5) 0.2549(5) 0.4590(5) 0.038(2) Uani 1 1 d U
H05A H 0.0267 0.2394 0.4910 0.045 Uiso 1 1 calc R
H05B H -0.0286 0.2131 0.4258 0.045 Uiso 1 1 calc R
C055 C 0.5300(5) 0.5954(6) 0.4641(6) 0.044(3) Uani 1 1 d U
C056 C 0.0532(5) 0.4659(6) 0.2876(5) 0.038(2) Uani 1 1 d U
C057 C 0.8581(5) 0.5807(6) 0.7044(6) 0.044(3) Uani 1 1 d U
C058 C 0.2751(5) 0.4468(5) 0.3936(5) 0.034(2) Uani 1 1 d U
C059 C 0.5948(6) 0.5307(5) 0.7916(5) 0.037(2) Uani 1 1 d U
C060 C -0.0538(5) 0.4131(5) 0.6324(5) 0.034(2) Uani 1 1 d U
N1 N 0.3915(5) 0.4800(5) 0.2299(5) 0.055(2) Uani 1 1 d U
N3 N -0.0992(6) 0.5124(5) 0.3560(5) 0.062(3) Uani 1 1 d U
C063 C 0.6709(8) 0.3662(9) 0.5141(7) 0.093(4) Uani 1 1 d DU
H063 H 0.6808 0.3261 0.5040 0.112 Uiso 1 1 calc R
C066 C 0.2289(10) 0.4907(10) 0.0541(7) 0.107(5) Uani 1 1 d DU
H066 H 0.2282 0.4441 0.0469 0.128 Uiso 1 1 calc R
C067 C 0.4251(7) 0.5125(7) 0.1734(7) 0.067(3) Uani 1 1 d U
H067 H 0.4721 0.5586 0.1781 0.080 Uiso 1 1 calc R
C068 C 0.4009(10) 0.4882(10) 0.1048(9) 0.104(5) Uani 1 1 d U
H068 H 0.4267 0.5174 0.0657 0.125 Uiso 1 1 calc R
C072 C 0.7096(10) 0.4160(9) 0.5656(9) 0.109(5) Uani 1 1 d DU
H072 H 0.7463 0.4107 0.5914 0.131 Uiso 1 1 calc R
C073 C -0.1092(8) 0.5733(9) 0.3635(8) 0.089(4) Uani 1 1 d U
H073 H -0.1145 0.5974 0.3240 0.106 Uiso 1 1 calc R
C074 C -0.1034(9) 0.5017(9) 0.4781(9) 0.094(4) Uani 1 1 d U
H074 H -0.0991 0.4773 0.5178 0.113 Uiso 1 1 calc R
C076 C -0.3029(9) 0.2618(9) 0.3584(8) 0.092(4) Uani 1 1 d U
H076 H -0.3453 0.2538 0.3851 0.111 Uiso 1 1 calc R
C077 C -0.1003(8) 0.4755(8) 0.4196(7) 0.074(4) Uani 1 1 d U
H077 H -0.0986 0.4297 0.4177 0.089 Uiso 1 1 calc R
C079 C -0.1847(8) 0.2881(7) 0.2842(7) 0.073(3) Uani 1 1 d U
H079 H -0.1434 0.2956 0.2561 0.087 Uiso 1 1 calc R
C082 C 0.6188(7) 0.3737(8) 0.4776(7) 0.073(4) Uani 1 1 d DU
H082 H 0.5899 0.3359 0.4445 0.088 Uiso 1 1 calc R
C083 C -0.2512(8) 0.3361(9) 0.3321(7) 0.082(4) Uani 1 1 d U
H083 H -0.2604 0.3766 0.3414 0.099 Uiso 1 1 calc R
C084 C 0.3252(8) 0.4090(9) 0.2263(8) 0.087(4) Uani 1 1 d U
H084 H 0.3006 0.3849 0.2677 0.104 Uiso 1 1 calc R
C085 C 0.2935(10) 0.3719(11) 0.1645(9) 0.107(5) Uani 1 1 d U
H085 H 0.2496 0.3227 0.1632 0.128 Uiso 1 1 calc R
C086 C 0.1687(10) 0.4924(10) 0.0891(6) 0.098(5) Uani 1 1 d DU
H086 H 0.1254 0.4464 0.1032 0.118 Uiso 1 1 calc R
C087 C 0.2371(7) 0.6295(8) 0.0857(6) 0.073(4) Uani 1 1 d DU
H087 H 0.2400 0.6765 0.0962 0.087 Uiso 1 1 calc R
C089 C -0.2316(9) 0.2154(10) 0.3092(8) 0.098(4) Uani 1 1 d U
H089 H -0.2219 0.1749 0.3010 0.117 Uiso 1 1 calc R
C090 C 0.6385(8) 0.4767(8) 0.5384(7) 0.085(2) Uani 1 1 d DU
H090 H 0.6232 0.5126 0.5494 0.102 Uiso 1 1 calc R
C091 C -0.1121(11) 0.6028(12) 0.4317(11) 0.131(6) Uani 1 1 d U
H091 H -0.1136 0.6484 0.4377 0.157 Uiso 1 1 calc R
C092 C -0.2915(10) 0.2061(10) 0.3457(8) 0.094(4) Uani 1 1 d U
H092 H -0.3266 0.1570 0.3627 0.113 Uiso 1 1 calc R
C094 C 0.6946(9) 0.4756(9) 0.5804(8) 0.096(3) Uani 1 1 d DU
H094 H 0.7202 0.5118 0.6155 0.115 Uiso 1 1 calc R
C095 C 0.3320(11) 0.4132(11) 0.1015(10) 0.120(6) Uani 1 1 d U
H095 H 0.3119 0.3910 0.0582 0.143 Uiso 1 1 calc R
C096 C -0.1123(11) 0.5601(11) 0.4853(11) 0.124(6) Uani 1 1 d U
H096 H -0.1192 0.5739 0.5300 0.149 Uiso 1 1 calc R
C23 C 0.0154(7) 0.6874(6) -0.0008(6) 0.111(5) Uani 1 1 d GDU
H23 H 0.0074 0.7296 -0.0005 0.134 Uiso 1 1 calc R
C24 C 0.0395(6) 0.6668(5) 0.0596(5) 0.107(5) Uani 1 1 d GDU
H24 H 0.0475 0.6953 0.1003 0.129 Uiso 1 1 calc R
N6 N 0.0514(5) 0.6037(6) 0.0592(4) 0.087(3) Uani 1 1 d GU
C20 C 0.0394(6) 0.5611(5) -0.0017(6) 0.100(5) Uani 1 1 d GDU
H20 H 0.0474 0.5189 -0.0020 0.120 Uiso 1 1 calc R
C21 C 0.0153(7) 0.5816(7) -0.0621(4) 0.142(7) Uani 1 1 d GDU
H21 H 0.0072 0.5531 -0.1028 0.171 Uiso 1 1 calc R
C22 C 0.0033(7) 0.6448(8) -0.0617(5) 0.145(7) Uani 1 1 d GDU
H22 H -0.0128 0.6585 -0.1021 0.174 Uiso 1 1 calc R
C1 C 0.2999(8) 0.6300(8) 0.0518(7) 0.082(4) Uani 1 1 d DU
H1 H 0.3463 0.6762 0.0450 0.099 Uiso 1 1 calc R
C64 C 0.2915(10) 0.5617(10) 0.0294(8) 0.102(5) Uani 1 1 d DU
H64 H 0.3268 0.5613 -0.0022 0.122 Uiso 1 1 calc R
C30 C 0.4073(6) 0.7125(6) 0.2154(5) 0.118(6) Uani 1 1 d GU
H30 H 0.3690 0.7139 0.1886 0.141 Uiso 1 1 calc R
C32 C 0.4781(7) 0.7800(5) 0.2256(6) 0.151(7) Uani 1 1 d GU
H32 H 0.4872 0.8264 0.2057 0.181 Uiso 1 1 calc R
C31 C 0.5354(5) 0.7780(4) 0.2656(6) 0.122(6) Uani 1 1 d GU
H31 H 0.5828 0.8231 0.2724 0.147 Uiso 1 1 calc R
C33 C 0.5219(4) 0.7086(5) 0.2953(4) 0.076(4) Uani 1 1 d GU
H33 H 0.5602 0.7073 0.3221 0.091 Uiso 1 1 calc R
N8 N 0.4511(4) 0.6411(4) 0.2851(4) 0.052(2) Uani 1 1 d GU
C35 C 0.3938(4) 0.6431(5) 0.2451(4) 0.080(4) Uani 1 1 d GU
H35 H 0.3464 0.5980 0.2383 0.096 Uiso 1 1 calc R

loop_
_atom_site_aniso_label
_atom_site_aniso_U_11
_atom_site_aniso_U_22
_atom_site_aniso_U_33
_atom_site_aniso_U_23
_atom_site_aniso_U_13
_atom_site_aniso_U_12
Co2 0.0213(6) 0.0298(7) 0.0462(8) 0.0008(6) 0.0027(5) 0.0147(5)
Co4 0.0216(6) 0.0287(6) 0.0484(8) 0.0000(6) -0.0017(6) 0.0143(5)
Co3 0.0206(6) 0.0191(6) 0.0496(8) -0.0037(5) 0.0013(6) 0.0052(5)
Co1 0.0295(6) 0.0206(6) 0.0464(8) -0.0024(5) -0.0038(6) 0.0151(5)
O12 0.019(3) 0.042(4) 0.071(5) 0.015(4) -0.001(3) 0.010(3)
O10 0.023(3) 0.054(4) 0.066(5) 0.014(4) 0.005(3) 0.024(3)
O14 0.021(3) 0.033(4) 0.075(5) -0.017(3) 0.001(3) 0.003(3)
O1 0.024(3) 0.023(3) 0.052(4) 0.003(3) 0.003(3) 0.013(3)
O18 0.023(3) 0.029(3) 0.053(4) -0.003(3) -0.001(3) 0.011(3)
O16 0.031(4) 0.038(4) 0.061(5) -0.010(4) 0.010(3) 0.004(3)
O7 0.036(4) 0.045(4) 0.058(4) 0.011(3) 0.013(3) 0.029(3)
O17 0.019(3) 0.035(4) 0.050(4) 0.004(3) 0.021(3) -0.001(3)
O9 0.040(4) 0.072(5) 0.071(5) 0.028(4) 0.025(4) 0.044(4)
O5 0.065(5) 0.043(4) 0.073(5) -0.027(4) -0.032(4) 0.038(4)
O15 0.020(3) 0.040(4) 0.052(4) -0.013(3) -0.003(3) 0.009(3)
O8 0.048(4) 0.054(4) 0.079(5) 0.040(4) 0.027(4) 0.042(4)
O11 0.036(4) 0.067(5) 0.059(5) 0.033(4) 0.008(3) 0.036(4)
C11 0.018(4) 0.035(5) 0.055(6) 0.001(4) 0.002(4) 0.019(4)
C8 0.037(5) 0.041(5) 0.048(6) 0.015(5) 0.008(5) 0.027(5)
C9 0.024(4) 0.034(5) 0.042(5) 0.009(4) 0.010(4) 0.018(4)
O3 0.042(4) 0.031(3) 0.063(5) -0.008(3) -0.016(3) 0.022(3)
C10 0.028(5) 0.029(5) 0.041(5) 0.003(4) 0.005(4) 0.016(4)
O4 0.049(4) 0.042(4) 0.083(5) -0.026(4) -0.040(4) 0.035(4)
C6 0.029(5) 0.042(5) 0.039(5) 0.008(4) -0.002(4) 0.020(4)
C17 0.042(5) 0.027(5) 0.052(6) 0.003(4) -0.001(5) 0.018(4)
C5 0.028(5) 0.032(5) 0.047(6) 0.004(4) -0.005(4) 0.014(4)
C16 0.021(4) 0.020(4) 0.039(5) 0.002(4) 0.000(4) 0.001(4)
C7 0.012(4) 0.035(5) 0.073(7) 0.001(5) 0.004(4) 0.012(4)
C15 0.033(5) 0.025(5) 0.066(7) 0.008(5) 0.013(5) 0.009(4)
C4 0.054(6) 0.023(5) 0.041(6) -0.003(4) -0.005(5) 0.019(4)
C2 0.036(5) 0.022(4) 0.064(6) -0.011(4) -0.013(5) 0.022(4)
C13 0.032(5) 0.038(5) 0.042(6) -0.010(4) 0.007(4) 0.021(4)
C12 0.018(4) 0.037(5) 0.062(7) 0.007(5) 0.011(4) 0.015(4)
C18 0.044(5) 0.025(5) 0.030(5) -0.001(4) -0.001(4) 0.015(4)
C14 0.032(5) 0.045(5) 0.034(5) -0.001(4) 0.001(4) 0.025(4)
O13 0.019(3) 0.055(4) 0.066(5) 0.019(4) 0.001(3) 0.016(3)
C3 0.044(5) 0.030(5) 0.042(5) -0.013(4) -0.021(4) 0.030(4)
O6 0.034(4) 0.049(4) 0.092(6) 0.027(4) 0.023(4) 0.029(3)
N5 0.043(2) 0.043(2) 0.044(2) -0.0008(10) 0.0006(10) 0.0217(13)
C041 0.021(4) 0.030(5) 0.046(6) 0.002(4) -0.005(4) 0.003(4)
C042 0.029(5) 0.040(5) 0.046(5) 0.008(4) 0.007(4) 0.025(4)
C043 0.058(6) 0.041(6) 0.060(7) -0.010(5) -0.021(5) 0.037(5)
C044 0.035(5) 0.037(5) 0.062(7) 0.018(5) -0.015(5) 0.012(4)
C045 0.040(5) 0.028(5) 0.049(6) -0.006(4) -0.009(4) 0.030(4)
C046 0.039(5) 0.037(5) 0.063(7) 0.015(5) -0.003(5) 0.027(5)
N4 0.053(2) 0.053(2) 0.053(2) 0.0009(10) -0.0002(10) 0.0267(14)
O2 0.067(5) 0.042(4) 0.076(5) -0.017(4) -0.027(4) 0.045(4)
C049 0.028(5) 0.024(5) 0.058(6) 0.011(4) 0.012(4) 0.008(4)
N2 0.072(2) 0.072(2) 0.075(2) 0.0023(10) 0.0008(10) 0.0377(14)
C051 0.034(5) 0.031(5) 0.049(6) 0.007(4) -0.002(4) 0.026(4)
C052 0.024(5) 0.022(5) 0.045(6) -0.007(4) -0.004(4) 0.005(4)
C053 0.041(5) 0.023(5) 0.042(6) -0.006(4) -0.006(5) 0.020(4)
C054 0.030(5) 0.038(5) 0.049(6) -0.005(5) 0.010(4) 0.020(4)
C055 0.030(5) 0.043(6) 0.066(7) 0.000(5) -0.014(5) 0.024(5)
C056 0.033(5) 0.043(6) 0.050(6) 0.009(5) 0.016(5) 0.028(5)
C057 0.020(5) 0.050(6) 0.075(8) 0.011(6) 0.010(5) 0.026(5)
C058 0.028(5) 0.033(5) 0.036(5) 0.002(4) 0.005(4) 0.012(4)
C059 0.044(6) 0.032(5) 0.045(6) 0.005(5) 0.005(5) 0.027(5)
C060 0.035(6) 0.021(4) 0.040(6) 0.004(4) -0.004(4) 0.010(4)
N1 0.055(2) 0.056(2) 0.055(2) -0.0002(10) 0.0001(10) 0.0269(14)
N3 0.062(3) 0.062(3) 0.062(3) 0.0003(10) -0.0005(10) 0.0311(15)
C063 0.093(4) 0.093(4) 0.094(4) 0.0002(10) -0.0006(10) 0.047(2)
C066 0.107(5) 0.107(5) 0.108(5) -0.0004(10) -0.0001(10) 0.054(3)
C067 0.067(3) 0.067(3) 0.067(3) 0.0001(10) 0.0001(10) 0.0335(18)
C068 0.104(5) 0.104(5) 0.104(5) -0.0001(10) 0.0005(10) 0.052(3)
C072 0.110(5) 0.109(5) 0.110(5) -0.0002(10) -0.0005(10) 0.055(3)
C073 0.089(4) 0.089(4) 0.088(4) -0.0004(10) -0.0001(10) 0.044(2)
C074 0.094(4) 0.094(4) 0.094(4) 0.0001(10) -0.0001(10) 0.047(2)
C076 0.092(4) 0.092(4) 0.092(4) 0.0001(10) 0.0003(10) 0.046(2)
C077 0.074(4) 0.074(4) 0.074(4) 0.0000(10) 0.0000(10) 0.037(2)
C079 0.073(4) 0.072(4) 0.073(4) 0.0001(10) 0.0001(10) 0.0358(19)
C082 0.073(4) 0.073(4) 0.074(4) 0.0004(10) -0.0014(10) 0.037(2)
C083 0.082(4) 0.082(4) 0.082(4) 0.0002(10) 0.0000(10) 0.041(2)
C084 0.087(4) 0.087(4) 0.086(4) -0.0004(10) 0.0001(10) 0.043(2)
C085 0.106(5) 0.107(5) 0.106(5) -0.0002(10) -0.0002(10) 0.053(3)
C086 0.098(5) 0.098(5) 0.098(5) -0.0004(10) 0.0002(10) 0.049(2)
C087 0.072(4) 0.073(4) 0.073(4) -0.0004(10) 0.0013(10) 0.0366(19)
C089 0.098(5) 0.097(5) 0.098(5) 0.0007(10) -0.0001(10) 0.049(2)
C090 0.086(2) 0.084(2) 0.083(2) -0.0041(10) 0.0000(10) 0.0412(14)
C091 0.131(6) 0.131(6) 0.131(6) -0.0003(10) 0.0004(10) 0.066(3)
C092 0.095(4) 0.094(4) 0.094(4) 0.0003(10) -0.0004(10) 0.047(2)
C094 0.095(3) 0.097(3) 0.096(3) 0.0010(10) -0.0031(10) 0.0487(17)
C095 0.120(6) 0.120(6) 0.119(6) -0.0006(10) 0.0002(10) 0.060(3)
C096 0.124(6) 0.124(6) 0.124(6) 0.0000(10) -0.0002(10) 0.062(3)
C23 0.111(5) 0.112(5) 0.112(5) 0.0003(10) -0.0001(10) 0.056(3)
C24 0.107(5) 0.107(5) 0.107(5) 0.0004(10) 0.0002(10) 0.054(3)
N6 0.087(3) 0.087(3) 0.087(3) 0.0002(10) 0.0004(10) 0.0439(19)
C20 0.100(5) 0.100(5) 0.100(5) -0.0001(10) 0.0000(10) 0.050(3)
C21 0.142(7) 0.142(7) 0.142(7) 0.0000(10) 0.0000(10) 0.071(3)
C22 0.145(7) 0.145(7) 0.145(7) -0.0001(10) -0.0002(10) 0.072(4)
C1 0.082(4) 0.082(4) 0.083(4) 0.0001(10) 0.0007(10) 0.041(2)
C64 0.102(5) 0.102(5) 0.101(5) -0.0003(10) 0.0004(10) 0.051(3)
C30 0.118(6) 0.118(6) 0.118(6) -0.0001(10) -0.0003(10) 0.059(3)
C32 0.151(7) 0.151(7) 0.151(7) 0.0000(10) 0.0005(10) 0.076(4)
C31 0.122(6) 0.122(6) 0.123(6) 0.0003(10) 0.0005(10) 0.061(3)
C33 0.076(4) 0.076(4) 0.077(4) 0.0005(10) 0.0002(10) 0.039(2)
N8 0.052(2) 0.052(2) 0.053(2) 0.0008(10) 0.0005(10) 0.0268(14)
C35 0.080(4) 0.080(4) 0.080(4) 0.0007(10) 0.0002(10) 0.041(2)

loop_
_atom_type_symbol
_atom_type_description
_atom_type_scat_dispersion_real
_atom_type_scat_dispersion_imag
_atom_type_scat_source
C C 0.0033 0.0016 'International Tables Vol C Tables 4.2.6.8 and 6.1.1.4'
H H 0.0000 0.0000 'International Tables Vol C Tables 4.2.6.8 and 6.1.1.4'
N N 0.0061 0.0033 'International Tables Vol C Tables 4.2.6.8 and 6.1.1.4'
O O 0.0106 0.0060 'International Tables Vol C Tables 4.2.6.8 and 6.1.1.4'
Co Co 0.3494 0.9721 'International Tables Vol C Tables 4.2.6.8 and 6.1.1.4'

loop_
_geom_angle_atom_site_label_1
_geom_angle_atom_site_label_2
_geom_angle_atom_site_label_3
_geom_angle
_geom_angle_site_symmetry_1
_geom_angle_site_symmetry_3
O14 Co2 O3 90.1(3) 2_664 .
O14 Co2 O10 178.2(3) 2_664 .
O3 Co2 O10 91.5(3) . .
O14 Co2 O1 91.0(2) 2_664 .
O3 Co2 O1 89.4(2) . .
O10 Co2 O1 89.9(2) . .
O14 Co2 N8 89.2(3) 2_664 .
O3 Co2 N8 89.5(3) . .
O10 Co2 N8 90.0(3) . .
O1 Co2 N8 178.9(3) . .
O14 Co2 N1 89.5(3) 2_664 .
O3 Co2 N1 177.9(3) . .
O10 Co2 N1 88.9(3) . .
O1 Co2 N1 92.8(3) . .
N8 Co2 N1 88.4(3) . .
O13 Co4 O17 178.6(3) . 2_564
O13 Co4 O7 90.1(3) . 3_564
O17 Co4 O7 91.3(3) 2_564 3_564
O13 Co4 O18 89.9(2) . .
O17 Co4 O18 90.3(2) 2_564 .
O7 Co4 O18 89.7(2) 3_564 .
O13 Co4 N3 91.1(3) . .
O17 Co4 N3 87.5(3) 2_564 .
O7 Co4 N3 175.5(3) 3_564 .
O18 Co4 N3 94.6(3) . .
O13 Co4 N4 88.3(3) . .
O17 Co4 N4 91.6(3) 2_564 .
O7 Co4 N4 87.3(3) 3_564 .
O18 Co4 N4 176.6(3) . .
N3 Co4 N4 88.3(4) . .
O6 Co3 O4 168.0(3) 3_564 2_664
O6 Co3 O12 95.5(3) 3_564 .
O4 Co3 O12 96.4(3) 2_664 .
O6 Co3 N5 89.8(3) 3_564 .
O4 Co3 N5 87.3(3) 2_664 .
O12 Co3 N5 94.7(3) . .
O6 Co3 O18 93.3(2) 3_564 .
O4 Co3 O18 88.9(2) 2_664 .
O12 Co3 O18 88.5(2) . .
N5 Co3 O18 175.3(3) . .
O6 Co3 N6 84.0(3) 3_564 .
O4 Co3 N6 84.2(3) 2_664 .
O12 Co3 N6 178.4(3) . .
N5 Co3 N6 86.8(3) . .
O18 Co3 N6 90.0(3) . .
O2 Co1 O8 159.6(3) . 2_654
O2 Co1 O15 98.7(3) . 2_664
O8 Co1 O15 101.7(3) 2_654 2_664
O2 Co1 O1 92.6(2) . .
O8 Co1 O1 88.0(2) 2_654 .
O15 Co1 O1 91.7(2) 2_664 .
O2 Co1 N2 90.2(3) . .
O8 Co1 N2 86.0(3) 2_654 .
O15 Co1 N2 97.6(3) 2_664 .
O1 Co1 N2 169.8(3) . .
C056 O12 Co3 127.5(6) . .
C058 O10 Co2 125.1(6) . .
C060 O14 Co2 138.1(6) . 3_565
Co1 O1 Co2 114.5(2) . .
Co4 O18 Co3 115.2(3) . .
C059 O7 Co4 128.4(6) . 2_665
C052 O17 Co4 126.1(6) . 3_455
C060 O15 Co1 125.6(6) . 3_565
C057 O8 Co1 129.0(6) . 3_665
C10 C11 C12 116.7(8) . .
C10 C11 C056 124.0(8) . .
C12 C11 C056 119.2(8) . .
C7 C8 C042 121.5(9) . .
C14 C9 C10 120.2(8) . .
C14 C9 C058 117.8(8) . .
C10 C9 C058 121.9(8) . .
C055 O3 Co2 130.3(6) . .
C9 C10 C11 122.4(8) . .
C053 O4 Co3 131.1(6) . 3_565
C5 C6 C7 122.6(8) . .
C16 C17 C18 117.9(9) . .
C6 C5 C051 115.9(8) . .
C6 C5 C044 123.8(9) . .
C051 C5 C044 120.0(8) . .
C041 C16 C17 121.2(8) . .
C041 C16 C060 119.7(8) . .
C17 C16 C060 118.9(8) . .
C8 C7 C6 119.0(8) . .
C8 C7 C057 122.3(9) . .
C6 C7 C057 118.6(8) . .
C041 C15 C049 121.1(9) . .
C041 C15 C054 120.7(8) . .
C049 C15 C054 118.2(9) . .
C3 C4 C046 120.6(9) . .
C045 C2 C043 119.2(8) . .
C045 C2 C055 121.3(7) . .
C043 C2 C055 119.4(8) . .
C12 C13 C14 118.4(8) . .
C12 C13 C054 120.5(8) . .
C14 C13 C054 121.0(8) . .
C13 C12 C11 121.8(8) . .
C049 C18 C17 119.4(8) . .
C049 C18 C052 121.2(8) . .
C17 C18 C052 119.3(8) . .
C9 C14 C13 120.4(8) . .
C056 O13 Co4 138.7(6) . .
C4 C3 C043 121.7(8) . .
C4 C3 C053 119.4(8) . .
C043 C3 C053 118.9(8) . .
C059 O6 Co3 137.3(6) . 2_665
C087 N5 C086 119.7(11) . .
C087 N5 Co3 122.3(8) . .
C086 N5 Co3 117.8(9) . .
C16 C041 C15 121.1(8) . .
C8 C042 C051 117.4(8) . .
C8 C042 C059 121.1(8) . .
C051 C042 C059 121.5(7) . .
C3 C043 C2 118.2(9) . .
C046 C044 C5 116.1(8) . .
C046 C045 C2 122.5(8) . .
C045 C046 C4 117.8(8) . .
C045 C046 C044 121.7(8) . .
C4 C046 C044 120.5(9) . .
C083 N4 C079 115.1(11) . .
C083 N4 Co4 126.8(9) . .
C079 N4 Co4 118.1(8) . .
C055 O2 Co1 139.6(6) . .
C15 C049 C18 119.1(9) . .
C090 N2 C082 116.0(13) . .
C090 N2 Co1 122.5(10) . .
C082 N2 Co1 120.6(9) . .
C042 C051 C5 123.6(8) . .
O17 C052 O16 126.0(8) . .
O17 C052 C18 119.2(8) . .
O16 C052 C18 114.8(8) . .
O4 C053 O5 124.4(8) . .
O4 C053 C3 117.5(8) . .
O5 C053 C3 118.1(8) . .
C13 C054 C15 109.6(7) . .
O2 C055 O3 123.6(9) . .
O2 C055 C2 116.9(8) . .
O3 C055 C2 119.5(8) . .
O13 C056 O12 126.0(9) . .
O13 C056 C11 116.0(8) . .
O12 C056 C11 118.1(8) . .
O8 C057 O9 126.6(8) . .
O8 C057 C7 115.6(8) . .
O9 C057 C7 117.8(9) . .
O11 C058 O10 126.1(8) . .
O11 C058 C9 117.8(8) . .
O10 C058 C9 116.0(8) . .
O7 C059 O6 128.7(9) . .
O7 C059 C042 116.0(8) . .
O6 C059 C042 115.2(8) . .
O15 C060 O14 127.7(8) . .
O15 C060 C16 117.4(8) . .
O14 C060 C16 115.0(8) . .
C067 N1 C084 118.3(11) . .
C067 N1 Co2 122.1(8) . .
C084 N1 Co2 119.6(9) . .
C073 N3 C077 114.1(11) . .
C073 N3 Co4 121.8(9) . .
C077 N3 Co4 123.3(8) . .
C082 C063 C072 120.1(16) . .
C086 C066 C64 118.4(17) . .
N1 C067 C068 128.6(14) . .
C067 C068 C095 112.7(16) . .
C063 C072 C094 119.6(18) . .
N3 C073 C091 121.4(15) . .
C077 C074 C096 122.6(19) . .
C092 C076 C083 119.7(16) . .
C074 C077 N3 123.2(14) . .
N4 C079 C089 125.8(14) . .
C063 C082 N2 123.3(14) . .
N4 C083 C076 122.1(14) . .
N1 C084 C085 123.0(15) . .
C084 C085 C095 116.4(17) . .
C066 C086 N5 119.8(15) . .
N5 C087 C1 121.9(12) . .
C092 C089 C079 115.4(16) . .
N2 C090 C094 125.7(15) . .
C096 C091 C073 115(2) . .
C076 C092 C089 121.9(18) . .
C090 C094 C072 114.4(16) . .
C068 C095 C085 120.8(18) . .
C074 C096 C091 123(2) . .
C24 C23 C22 120.0 . .
C23 C24 N6 120.0 . .
C20 N6 C24 120.0 . .
C20 N6 Co3 119.1(6) . .
C24 N6 Co3 120.7(6) . .
N6 C20 C21 120.0 . .
C22 C21 C20 120.0 . .
C21 C22 C23 120.0 . .
C64 C1 C087 118.4(14) . .
C1 C64 C066 120.1(16) . .
C32 C30 C35 120.0 . .
C30 C32 C31 120.0 . .
C33 C31 C32 120.0 . .
C31 C33 N8 120.0 . .
C35 N8 C33 120.0 . .
C35 N8 Co2 121.2(4) . .
C33 N8 Co2 118.8(4) . .
N8 C35 C30 120.0 . .

loop_
_geom_bond_atom_site_label_1
_geom_bond_atom_site_label_2
_geom_bond_distance
_geom_bond_site_symmetry_2
Co2 O14 2.052(6) 2_664
Co2 O3 2.070(7) .
Co2 O10 2.079(6) .
Co2 O1 2.145(5) .
Co2 N8 2.148(6) .
Co2 N1 2.157(9) .
Co4 O13 2.074(6) .
Co4 O17 2.093(6) 2_564
Co4 O7 2.097(6) 3_564
Co4 O18 2.143(6) .
Co4 N3 2.151(10) .
Co4 N4 2.214(9) .
Co3 O6 2.037(6) 3_564
Co3 O4 2.057(6) 2_664
Co3 O12 2.058(7) .
Co3 N5 2.145(8) .
Co3 O18 2.160(6) .
Co3 N6 2.257(8) .
Co1 O2 2.018(6) .
Co1 O8 2.036(6) 2_654
Co1 O15 2.040(6) 2_664
Co1 O1 2.141(6) .
Co1 N2 2.149(11) .
O12 C056 1.271(11) .
O10 C058 1.269(11) .
O14 C060 1.277(11) .
O14 Co2 2.052(6) 3_565
O16 C052 1.277(11) .
O7 C059 1.213(10) .
O7 Co4 2.097(6) 2_665
O17 C052 1.225(11) .
O17 Co4 2.093(6) 3_455
O9 C057 1.250(11) .
O5 C053 1.245(11) .
O15 C060 1.243(11) .
O15 Co1 2.040(6) 3_565
O8 C057 1.247(12) .
O8 Co1 2.036(6) 3_665
O11 C058 1.241(11) .
C11 C10 1.392(12) .
C11 C12 1.419(13) .
C11 C056 1.465(13) .
C8 C7 1.362(13) .
C8 C042 1.378(12) .
C9 C14 1.356(13) .
C9 C10 1.368(12) .
C9 C058 1.514(12) .
O3 C055 1.295(11) .
O4 C053 1.232(11) .
O4 Co3 2.057(6) 3_565
C6 C5 1.366(13) .
C6 C7 1.399(13) .
C17 C16 1.398(13) .
C17 C18 1.442(13) .
C5 C051 1.394(13) .
C5 C044 1.510(12) .
C16 C041 1.370(13) .
C16 C060 1.514(12) .
C7 C057 1.542(12) .
C15 C041 1.373(13) .
C15 C049 1.380(14) .
C15 C054 1.556(12) .
C4 C3 1.354(13) .
C4 C046 1.419(13) .
C2 C045 1.383(12) .
C2 C043 1.413(12) .
C2 C055 1.484(13) .
C13 C12 1.370(13) .
C13 C14 1.428(13) .
C13 C054 1.533(13) .
C18 C049 1.421(13) .
C18 C052 1.482(13) .
O13 C056 1.258(11) .
C3 C043 1.401(13) .
C3 C053 1.543(12) .
O6 C059 1.233(11) .
O6 Co3 2.037(6) 2_665
N5 C087 1.334(14) .
N5 C086 1.397(17) .
C042 C051 1.387(12) .
C042 C059 1.556(13) .
C044 C046 1.483(13) .
C045 C046 1.376(13) .
N4 C083 1.260(15) .
N4 C079 1.324(15) .
O2 C055 1.275(11) .
N2 C090 1.285(16) .
N2 C082 1.327(16) .
N1 C067 1.267(14) .
N1 C084 1.369(16) .
N3 C073 1.331(17) .
N3 C077 1.416(15) .
C063 C082 1.320(18) .
C063 C072 1.34(2) .
C066 C086 1.39(2) .
C066 C64 1.42(2) .
C067 C068 1.400(19) .
C068 C095 1.44(2) .
C072 C094 1.39(2) .
C073 C091 1.44(2) .
C074 C077 1.251(18) .
C074 C096 1.27(2) .
C076 C092 1.261(19) .
C076 C083 1.41(2) .
C079 C089 1.357(19) .
C084 C085 1.372(19) .
C085 C095 1.45(2) .
C087 C1 1.404(18) .
C089 C092 1.31(2) .
C090 C094 1.385(19) .
C091 C096 1.33(2) .
C23 C24 1.3900 .
C23 C22 1.3900 .
C24 N6 1.3900 .
N6 C20 1.3900 .
C20 C21 1.3900 .
C21 C22 1.3900 .
C1 C64 1.35(2) .
C30 C32 1.3900 .
C30 C35 1.3900 .
C32 C31 1.3900 .
C31 C33 1.3900 .
C33 N8 1.3900 .
N8 C35 1.3900 .

loop_
_platon_squeeze_void_nr
_platon_squeeze_void_average_x
_platon_squeeze_void_average_y
_platon_squeeze_void_average_z
_platon_squeeze_void_volume
_platon_squeeze_void_count_electrons
_platon_squeeze_void_content
1 0.000 0.000 -0.020 1995 250 ' '
